data_4110635
loop_
_publ_author_name
'Stephanie M. Ng'
'Scott J. Bader'
'Marc L. Snapper'

_publ_section_title
;
 Solvent-Controlled Intramolecular [2 + 2] Photocycloadditions of
 \a-Substituted Enones
;
_journal_name_full 'Journal of the American Chemical Society'
_journal_page_first 7315
_journal_page_last 7319
_journal_paper_doi 10.1021/ja060968g
_journal_volume 128
_journal_year 2006
_chemical_formula_moiety 'C19 H19 Br O3'
_chemical_formula_sum 'C19 H19 Br O3'
_chemical_formula_weight 375.25
_space_group_IT_number 1
_symmetry_cell_setting triclinic
_symmetry_Int_Tables_number 1
_symmetry_space_group_name_Hall 'P 1'
_symmetry_space_group_name_H-M 'P 1'
_atom_sites_solution_hydrogens geom
_atom_sites_solution_primary direct
_atom_sites_solution_secondary difmap
_audit_creation_method SHELXL-97
_cell_angle_alpha 88.000(3)
_cell_angle_beta 77.060(2)
_cell_angle_gamma 76.470(3)
_cell_formula_units_Z 4
_cell_length_a 7.6996(13)
_cell_length_b 14.279(3)
_cell_length_c 15.933(3)
_cell_measurement_reflns_used 4635
_cell_measurement_temperature 193(2)
_cell_measurement_theta_max 25.77
_cell_measurement_theta_min 2.62
_cell_volume 1659.6(5)
_computing_cell_refinement 'Bruker SMART'
_computing_data_collection 'Bruker SMART'
_computing_data_reduction 'Bruker SAINT'
_computing_molecular_graphics 'Bruker SHELXTL'
_computing_publication_material 'Bruker SHELXTL'
_computing_structure_refinement 'SHELXL-97 (Sheldrick, 1997)'
_computing_structure_solution 'SHELXS-97 (Sheldrick, 1990)'
_diffrn_ambient_temperature 193(2)
_diffrn_measured_fraction_theta_full 0.986
_diffrn_measured_fraction_theta_max 0.986
_diffrn_measurement_device_type 'CCD area detector'
_diffrn_measurement_method 'phi and omega scans'
_diffrn_radiation_monochromator graphite
_diffrn_radiation_probe x-ray
_diffrn_radiation_type MoK\a
_diffrn_radiation_wavelength 0.71073
_diffrn_reflns_av_R_equivalents 0.0182
_diffrn_reflns_av_sigmaI/netI 0.0690
_diffrn_reflns_limit_h_max 10
_diffrn_reflns_limit_h_min -9
_diffrn_reflns_limit_k_max 19
_diffrn_reflns_limit_k_min -8
_diffrn_reflns_limit_l_max 21
_diffrn_reflns_limit_l_min -21
_diffrn_reflns_number 12412
_diffrn_reflns_theta_full 28.43
_diffrn_reflns_theta_max 28.43
_diffrn_reflns_theta_min 1.31
_diffrn_source 'normal-focus sealed tube'
_exptl_absorpt_coefficient_mu 2.489
_exptl_absorpt_correction_T_max 1.000
_exptl_absorpt_correction_T_min 0.4061
_exptl_absorpt_correction_type empirical
_exptl_absorpt_process_details SADABS
_exptl_crystal_colour colorless
_exptl_crystal_density_diffrn 1.502
_exptl_crystal_description chunk
_exptl_crystal_F_000 768
_exptl_crystal_size_max 0.20
_exptl_crystal_size_mid 0.18
_exptl_crystal_size_min 0.16
_refine_diff_density_max 1.044
_refine_diff_density_min -0.415
_refine_diff_density_rms 0.083
_refine_ls_abs_structure_details 'Flack H D (1983), Acta Cryst. A39, 876-881'
_refine_ls_abs_structure_Flack 0.012(5)
_refine_ls_extinction_method none
_refine_ls_goodness_of_fit_ref 0.964
_refine_ls_hydrogen_treatment constr
_refine_ls_matrix_type full
_refine_ls_number_parameters 829
_refine_ls_number_reflns 9906
_refine_ls_number_restraints 3
_refine_ls_restrained_S_all 0.964
_refine_ls_R_factor_all 0.0500
_refine_ls_R_factor_gt 0.0394
_refine_ls_shift/su_max 0.001
_refine_ls_shift/su_mean 0.000
_refine_ls_structure_factor_coef Fsqd
_refine_ls_weighting_details 'calc w=1/[\s^2^(Fo^2^)+(0.0328P)^2^+0.0000P] where P=(Fo^2^+2Fc^2^)/3'
_refine_ls_weighting_scheme calc
_refine_ls_wR_factor_gt 0.0873
_refine_ls_wR_factor_ref 0.0912
_reflns_number_gt 8121
_reflns_number_total 9906
_reflns_threshold_expression >2sigma(I)
_cod_data_source_file ja060968gsi20060412_015442.cif
_cod_data_source_block sn09t1
_cod_database_code 4110635

loop_
_symmetry_equiv_pos_as_xyz
'x, y, z'

loop_
_atom_site_label
_atom_site_type_symbol
_atom_site_fract_x
_atom_site_fract_y
_atom_site_fract_z
_atom_site_U_iso_or_equiv
_atom_site_adp_type
_atom_site_occupancy
_atom_site_symmetry_multiplicity
_atom_site_calc_flag
_atom_site_refinement_flags
Br1 Br 0.48742(5) 0.57332(3) 0.13849(3) 0.05003(13) Uani 1 1 d .
O1 O 1.4934(4) 0.9587(2) -0.06447(19) 0.0460(7) Uani 1 1 d .
O2 O 0.9996(3) 0.8834(2) -0.04002(17) 0.0345(6) Uani 1 1 d .
O3 O 1.2013(4) 0.8010(2) 0.0325(2) 0.0491(8) Uani 1 1 d .
C8 C 0.8272(6) 0.6257(3) 0.1283(2) 0.0385(9) Uani 1 1 d .
H8 H 0.8540 0.5722 0.1642 0.046 Uiso 1 1 calc R
C10 C 0.6178(5) 0.7280(3) 0.0537(2) 0.0334(9) Uani 1 1 d .
H10 H 0.5010 0.7448 0.0396 0.040 Uiso 1 1 calc R
C11 C 0.7452(5) 0.7825(3) 0.0237(2) 0.0308(8) Uani 1 1 d .
H11 H 0.7174 0.8359 -0.0122 0.037 Uiso 1 1 calc R
C12 C 1.1656(4) 1.0049(3) -0.0150(2) 0.0275(7) Uani 1 1 d .
C15 C 1.0564(5) 0.8145(3) 0.0131(3) 0.0341(9) Uani 1 1 d .
C18 C 0.9535(5) 0.6807(3) 0.0994(3) 0.0351(9) Uani 1 1 d .
H18 H 1.0679 0.6652 0.1159 0.042 Uiso 1 1 calc R
C22 C 0.9146(5) 0.7585(3) 0.0465(2) 0.0298(8) Uani 1 1 d .
C25 C 1.0474(5) 1.0254(3) 0.0790(2) 0.0317(8) Uani 1 1 d .
H25 H 0.9475 0.9898 0.0941 0.038 Uiso 1 1 calc R
C27 C 0.6606(5) 0.6500(3) 0.1038(2) 0.0338(8) Uani 1 1 d .
C28 C 0.7795(6) 1.1621(4) 0.0513(4) 0.0524(12) Uani 1 1 d .
H28A H 0.6980 1.1450 0.1040 0.063 Uiso 1 1 calc R
H28B H 0.7424 1.2324 0.0426 0.063 Uiso 1 1 calc R
C30 C 1.1274(5) 0.9411(3) -0.0795(2) 0.0338(8) Uani 1 1 d .
H30 H 1.2445 0.8987 -0.1115 0.041 Uiso 1 1 calc R
C35 C 1.3614(5) 0.9871(3) -0.0064(2) 0.0326(8) Uani 1 1 d .
C36 C 1.3674(5) 1.0142(4) 0.0829(3) 0.0419(10) Uani 1 1 d .
H36A H 1.3817 1.0811 0.0852 0.050 Uiso 1 1 calc R
H36B H 1.4699 0.9702 0.1025 0.050 Uiso 1 1 calc R
C37 C 1.0911(5) 1.1120(3) -0.0364(3) 0.0341(8) Uani 1 1 d .
H37 H 1.1833 1.1510 -0.0591 0.041 Uiso 1 1 calc R
C38 C 1.1831(5) 1.0043(4) 0.1381(3) 0.0408(9) Uani 1 1 d .
H38A H 1.1430 1.0508 0.1872 0.049 Uiso 1 1 calc R
H38B H 1.1923 0.9384 0.1609 0.049 Uiso 1 1 calc R
C39 C 1.0387(7) 1.0100(4) -0.1412(3) 0.0467(11) Uani 1 1 d .
H39A H 0.9432 0.9847 -0.1593 0.056 Uiso 1 1 calc R
H39B H 1.1315 1.0186 -0.1932 0.056 Uiso 1 1 calc R
C41 C 0.7713(5) 1.1069(3) -0.0252(3) 0.0485(11) Uani 1 1 d .
H41A H 0.6646 1.1387 -0.0491 0.058 Uiso 1 1 calc R
H41B H 0.7616 1.0403 -0.0093 0.058 Uiso 1 1 calc R
C43 C 0.9803(5) 1.1326(3) 0.0583(3) 0.0365(9) Uani 1 1 d .
H43 H 1.0201 1.1791 0.0911 0.044 Uiso 1 1 calc R
C44 C 0.9532(6) 1.1063(3) -0.0913(3) 0.0451(11) Uani 1 1 d .
H44 H 0.9391 1.1618 -0.1312 0.054 Uiso 1 1 calc R
Br2 Br 1.35452(5) 0.34709(4) 1.04733(3) 0.05164(13) Uani 1 1 d .
O4 O 0.6100(3) 0.5720(2) 0.88627(19) 0.0404(7) Uani 1 1 d .
O5 O 0.2812(4) 0.7317(3) 0.8017(2) 0.0522(8) Uani 1 1 d .
O6 O 0.8041(3) 0.6672(2) 0.84000(16) 0.0309(6) Uani 1 1 d .
C48 C 0.7578(5) 0.5904(3) 0.8804(2) 0.0302(8) Uani 1 1 d .
C49 C 1.0736(5) 0.5570(3) 0.9099(2) 0.0321(8) Uani 1 1 d .
H49 H 1.0947 0.6128 0.8790 0.039 Uiso 1 1 calc R
C50 C 0.9081(5) 0.5307(3) 0.9169(2) 0.0297(8) Uani 1 1 d .
C51 C 1.1739(5) 0.4216(3) 0.9926(2) 0.0347(9) Uani 1 1 d .
C52 C 1.2093(5) 0.5013(3) 0.9484(2) 0.0339(9) Uani 1 1 d .
H52 H 1.3230 0.5185 0.9438 0.041 Uiso 1 1 calc R
C53 C 0.6607(5) 0.7350(3) 0.8094(2) 0.0318(8) Uani 1 1 d .
H53 H 0.5519 0.7574 0.8577 0.038 Uiso 1 1 calc R
C54 C 0.4020(6) 0.5961(4) 0.7018(3) 0.0487(12) Uani 1 1 d .
H54A H 0.3678 0.6178 0.6467 0.058 Uiso 1 1 calc R
H54B H 0.3119 0.5611 0.7341 0.058 Uiso 1 1 calc R
C55 C 0.8782(5) 0.4486(3) 0.9617(3) 0.0353(9) Uani 1 1 d .
H55 H 0.7654 0.4304 0.9661 0.042 Uiso 1 1 calc R
C56 C 0.6042(5) 0.6923(3) 0.7353(2) 0.0319(8) Uani 1 1 d .
C57 C 1.0114(5) 0.3929(3) 0.9997(3) 0.0387(9) Uani 1 1 d .
H57 H 0.9919 0.3365 1.0300 0.046 Uiso 1 1 calc R
C58 C 0.7943(6) 0.8026(3) 0.6740(3) 0.0460(11) Uani 1 1 d .
H58 H 0.7925 0.8643 0.6421 0.055 Uiso 1 1 calc R
C59 C 0.7219(5) 0.5998(3) 0.6835(2) 0.0344(8) Uani 1 1 d .
H59 H 0.8352 0.5702 0.7045 0.041 Uiso 1 1 calc R
C60 C 0.4094(5) 0.6803(3) 0.7538(3) 0.0396(9) Uani 1 1 d .
C61 C 0.9782(6) 0.7296(4) 0.6441(3) 0.0528(12) Uani 1 1 d .
H61A H 1.0779 0.7634 0.6230 0.063 Uiso 1 1 calc R
H61B H 1.0083 0.6877 0.6921 0.063 Uiso 1 1 calc R
C62 C 0.6525(6) 0.7517(4) 0.6538(3) 0.0446(10) Uani 1 1 d .
H62 H 0.5477 0.7927 0.6323 0.053 Uiso 1 1 calc R
C63 C 0.7373(6) 0.8208(3) 0.7701(3) 0.0436(10) Uani 1 1 d .
H63A H 0.6425 0.8816 0.7837 0.052 Uiso 1 1 calc R
H63B H 0.8438 0.8256 0.7933 0.052 Uiso 1 1 calc R
C64 C 0.7582(6) 0.6590(4) 0.6017(3) 0.0507(12) Uani 1 1 d .
H64 H 0.7027 0.6435 0.5544 0.061 Uiso 1 1 calc R
C65 C 0.5966(6) 0.5318(3) 0.6855(3) 0.0435(10) Uani 1 1 d .
H65A H 0.6088 0.4847 0.7321 0.052 Uiso 1 1 calc R
H65B H 0.6264 0.4962 0.6299 0.052 Uiso 1 1 calc R
C89 C 0.9548(7) 0.6708(5) 0.5723(3) 0.0640(14) Uani 1 1 d .
H89A H 1.0433 0.6075 0.5655 0.077 Uiso 1 1 calc R
H89B H 0.9715 0.7051 0.5171 0.077 Uiso 1 1 calc R
Br3 Br 1.07516(7) 0.58275(4) 0.32841(4) 0.06474(16) Uani 1 1 d .
O10 O 0.3844(4) 0.3544(2) 0.49317(19) 0.0454(8) Uani 1 1 d .
O11 O 0.6183(3) 0.2630(2) 0.54220(16) 0.0335(6) Uani 1 1 d .
O12 O 0.1157(4) 0.2004(3) 0.5809(2) 0.0575(9) Uani 1 1 d .
C67 C 0.8531(5) 0.3763(3) 0.4722(2) 0.0346(9) Uani 1 1 d .
H67 H 0.8945 0.3217 0.5044 0.041 Uiso 1 1 calc R
C68 C 0.9095(6) 0.5101(3) 0.3868(3) 0.0404(10) Uani 1 1 d .
C70 C 0.5406(5) 0.3383(3) 0.5003(2) 0.0324(8) Uani 1 1 d .
C71 C 0.5046(5) 0.1953(3) 0.5756(2) 0.0319(8) Uani 1 1 d .
H71 H 0.4608 0.1708 0.5280 0.038 Uiso 1 1 calc R
C72 C 0.9728(5) 0.4321(3) 0.4339(3) 0.0389(10) Uani 1 1 d .
H72 H 1.0962 0.4168 0.4400 0.047 Uiso 1 1 calc R
C73 C 0.0272(6) 0.3383(4) 0.6782(3) 0.0514(12) Uani 1 1 d .
H73A H -0.0395 0.3180 0.7338 0.062 Uiso 1 1 calc R
H73B H -0.0631 0.3724 0.6454 0.062 Uiso 1 1 calc R
C74 C 0.3413(5) 0.2416(3) 0.6476(2) 0.0310(8) Uani 1 1 d .
C75 C 0.6711(5) 0.4001(3) 0.4635(2) 0.0320(8) Uani 1 1 d .
C76 C 0.6110(5) 0.4801(3) 0.4178(3) 0.0398(9) Uani 1 1 d .
H76 H 0.4866 0.4972 0.4134 0.048 Uiso 1 1 calc R
C77 C 0.6198(6) 0.1115(3) 0.6168(3) 0.0447(10) Uani 1 1 d .
H77A H 0.5916 0.0498 0.6049 0.054 Uiso 1 1 calc R
H77B H 0.7522 0.1069 0.5938 0.054 Uiso 1 1 calc R
C78 C 0.3627(6) 0.1848(3) 0.7308(3) 0.0446(10) Uani 1 1 d .
H78 H 0.2728 0.1445 0.7534 0.053 Uiso 1 1 calc R
C79 C 0.7289(6) 0.5360(3) 0.3784(3) 0.0425(10) Uani 1 1 d .
H79 H 0.6876 0.5908 0.3464 0.051 Uiso 1 1 calc R
C80 C 0.1489(6) 0.4026(3) 0.6929(3) 0.0445(10) Uani 1 1 d .
H80A H 0.0954 0.4398 0.7476 0.053 Uiso 1 1 calc R
H80B H 0.1645 0.4482 0.6451 0.053 Uiso 1 1 calc R
C81 C 0.3323(5) 0.3350(3) 0.6968(2) 0.0345(8) Uani 1 1 d .
H81 H 0.4399 0.3640 0.6752 0.041 Uiso 1 1 calc R
C82 C 0.5688(6) 0.1337(3) 0.7127(3) 0.0457(11) Uani 1 1 d .
H82 H 0.5889 0.0731 0.7462 0.055 Uiso 1 1 calc R
C83 C 0.1548(5) 0.2524(3) 0.6274(3) 0.0408(9) Uani 1 1 d .
C84 C 0.5180(8) 0.2690(5) 0.8106(3) 0.0625(14) Uani 1 1 d .
H84A H 0.5458 0.3328 0.8146 0.075 Uiso 1 1 calc R
H84B H 0.5103 0.2383 0.8675 0.075 Uiso 1 1 calc R
C85 C 0.6601(6) 0.2062(4) 0.7420(3) 0.0511(11) Uani 1 1 d .
H85A H 0.7662 0.1727 0.7656 0.061 Uiso 1 1 calc R
H85B H 0.7037 0.2457 0.6930 0.061 Uiso 1 1 calc R
C86 C 0.3408(6) 0.2784(4) 0.7799(3) 0.0463(11) Uani 1 1 d .
H86 H 0.2268 0.2957 0.8263 0.056 Uiso 1 1 calc R
Br4 Br -0.33047(8) 0.34641(4) 0.22157(3) 0.07267(19) Uani 1 1 d .
O7 O 0.7583(4) -0.0443(3) 0.4562(2) 0.0492(8) Uani 1 1 d .
O8 O 0.2228(3) 0.03286(19) 0.42919(16) 0.0319(6) Uani 1 1 d .
O9 O 0.4236(4) 0.1229(2) 0.3749(2) 0.0425(7) Uani 1 1 d .
C4 C -0.0494(5) 0.1448(3) 0.3649(2) 0.0333(8) Uani 1 1 d .
H4 H -0.0748 0.0953 0.4038 0.040 Uiso 1 1 calc R
C5 C -0.1835(6) 0.1974(3) 0.3270(3) 0.0406(10) Uani 1 1 d .
H5 H -0.3016 0.1839 0.3386 0.049 Uiso 1 1 calc R
C6 C 0.3624(5) -0.0302(3) 0.4668(2) 0.0327(8) Uani 1 1 d .
H6 H 0.4074 0.0071 0.5060 0.039 Uiso 1 1 calc R
C7 C 0.2732(5) 0.1069(3) 0.3850(3) 0.0337(9) Uani 1 1 d .
C13 C 0.2164(6) -0.1895(4) 0.3894(3) 0.0446(10) Uani 1 1 d .
H13A H 0.1193 -0.2255 0.4075 0.054 Uiso 1 1 calc R
H13B H 0.1585 -0.1218 0.3792 0.054 Uiso 1 1 calc R
C17 C 0.1237(5) 0.1641(3) 0.3463(3) 0.0337(8) Uani 1 1 d .
C19 C 0.5219(5) -0.0850(3) 0.3976(2) 0.0294(8) Uani 1 1 d .
C20 C 0.1601(6) 0.2371(3) 0.2907(3) 0.0432(10) Uani 1 1 d .
H20 H 0.2785 0.2502 0.2782 0.052 Uiso 1 1 calc R
C21 C -0.1454(6) 0.2700(3) 0.2718(3) 0.0445(11) Uani 1 1 d .
C23 C 0.5098(5) -0.0933(3) 0.3022(2) 0.0313(8) Uani 1 1 d .
H23 H 0.3905 -0.0570 0.2900 0.038 Uiso 1 1 calc R
C24 C 0.7067(5) -0.0649(3) 0.3952(3) 0.0362(9) Uani 1 1 d .
C26 C 0.5265(5) -0.2033(3) 0.3105(3) 0.0363(9) Uani 1 1 d .
H26 H 0.6415 -0.2442 0.2752 0.044 Uiso 1 1 calc R
C29 C 0.8192(5) -0.0798(4) 0.3036(3) 0.0434(10) Uani 1 1 d .
H29A H 0.8967 -0.1462 0.2948 0.052 Uiso 1 1 calc R
H29B H 0.8990 -0.0336 0.2902 0.052 Uiso 1 1 calc R
C31 C 0.3526(6) -0.2352(4) 0.3083(3) 0.0484(11) Uani 1 1 d .
H31A H 0.3739 -0.3063 0.3094 0.058 Uiso 1 1 calc R
H31B H 0.3077 -0.2118 0.2560 0.058 Uiso 1 1 calc R
C32 C 0.6778(5) -0.0624(3) 0.2467(2) 0.0375(9) Uani 1 1 d .
H32A H 0.7261 -0.1017 0.1929 0.045 Uiso 1 1 calc R
H32B H 0.6457 0.0064 0.2316 0.045 Uiso 1 1 calc R
C33 C 0.3295(5) -0.1946(3) 0.4581(3) 0.0407(10) Uani 1 1 d .
H33 H 0.3288 -0.2548 0.4921 0.049 Uiso 1 1 calc R
C34 C 0.5251(5) -0.1940(3) 0.4072(2) 0.0341(8) Uani 1 1 d .
H34 H 0.6294 -0.2358 0.4285 0.041 Uiso 1 1 calc R
C40 C 0.0251(7) 0.2908(3) 0.2534(3) 0.0455(11) Uani 1 1 d .
H40 H 0.0489 0.3415 0.2155 0.055 Uiso 1 1 calc R
C42 C 0.2746(5) -0.1073(3) 0.5167(3) 0.0400(10) Uani 1 1 d .
H42A H 0.3192 -0.1227 0.5704 0.048 Uiso 1 1 calc R
H42B H 0.1396 -0.0843 0.5320 0.048 Uiso 1 1 calc R

loop_
_atom_site_aniso_label
_atom_site_aniso_U_11
_atom_site_aniso_U_22
_atom_site_aniso_U_33
_atom_site_aniso_U_23
_atom_site_aniso_U_13
_atom_site_aniso_U_12
Br1 0.0461(2) 0.0406(3) 0.0596(3) 0.0101(2) -0.0007(2) -0.0146(2)
O1 0.0266(12) 0.057(2) 0.0506(18) -0.0017(15) -0.0017(12) -0.0092(13)
O2 0.0311(12) 0.0339(15) 0.0429(15) 0.0025(12) -0.0121(11) -0.0131(12)
O3 0.0344(14) 0.0443(19) 0.073(2) 0.0062(16) -0.0224(14) -0.0078(14)
C8 0.047(2) 0.037(2) 0.0265(19) 0.0052(17) -0.0080(16) -0.0008(18)
C10 0.0293(17) 0.033(2) 0.038(2) 0.0019(17) -0.0093(16) -0.0052(16)
C11 0.0309(17) 0.0259(19) 0.035(2) -0.0002(16) -0.0102(15) -0.0016(15)
C12 0.0274(16) 0.0311(19) 0.0265(17) 0.0033(15) -0.0077(14) -0.0101(15)
C15 0.0304(18) 0.029(2) 0.046(2) -0.0035(17) -0.0172(16) -0.0035(16)
C18 0.0309(17) 0.036(2) 0.037(2) -0.0059(17) -0.0125(16) 0.0010(16)
C22 0.0310(17) 0.0260(19) 0.0318(19) -0.0076(15) -0.0090(15) -0.0020(15)
C25 0.0289(16) 0.036(2) 0.0313(18) 0.0030(16) -0.0061(14) -0.0113(16)
C27 0.0362(19) 0.030(2) 0.0313(19) -0.0017(16) -0.0016(15) -0.0059(17)
C28 0.0326(19) 0.036(3) 0.083(4) 0.004(2) -0.010(2) -0.0001(19)
C30 0.0318(18) 0.041(2) 0.0316(19) 0.0005(17) -0.0062(15) -0.0157(17)
C35 0.0265(16) 0.034(2) 0.038(2) 0.0010(17) -0.0072(15) -0.0101(16)
C36 0.0356(19) 0.054(3) 0.042(2) 0.004(2) -0.0185(17) -0.0132(19)
C37 0.0343(18) 0.032(2) 0.043(2) 0.0081(17) -0.0183(16) -0.0124(16)
C38 0.045(2) 0.049(3) 0.031(2) 0.0043(18) -0.0098(17) -0.015(2)
C39 0.064(3) 0.056(3) 0.034(2) 0.012(2) -0.021(2) -0.034(2)
C41 0.0306(19) 0.047(3) 0.074(3) 0.015(2) -0.026(2) -0.0079(19)
C43 0.0297(17) 0.031(2) 0.047(2) 0.0016(18) -0.0077(16) -0.0052(16)
C44 0.052(2) 0.042(3) 0.054(3) 0.023(2) -0.030(2) -0.020(2)
Br2 0.0412(2) 0.0557(3) 0.0550(3) 0.0097(2) -0.0161(2) -0.0011(2)
O4 0.0293(13) 0.0506(19) 0.0463(17) 0.0120(14) -0.0100(12) -0.0192(13)
O5 0.0267(13) 0.051(2) 0.071(2) -0.0145(17) -0.0021(14) -0.0008(14)
O6 0.0301(12) 0.0382(16) 0.0287(13) 0.0036(12) -0.0087(10) -0.0146(12)
C48 0.0322(18) 0.036(2) 0.0235(18) -0.0017(16) -0.0042(15) -0.0121(17)
C49 0.0342(18) 0.033(2) 0.0286(19) -0.0023(16) -0.0014(15) -0.0108(17)
C50 0.0287(16) 0.038(2) 0.0225(17) -0.0015(16) -0.0019(14) -0.0108(16)
C51 0.0300(18) 0.039(2) 0.030(2) 0.0012(17) -0.0064(16) 0.0011(17)
C52 0.0259(16) 0.040(2) 0.034(2) -0.0042(18) -0.0043(15) -0.0051(17)
C53 0.0311(18) 0.029(2) 0.032(2) -0.0009(16) -0.0042(15) -0.0045(16)
C54 0.036(2) 0.058(3) 0.055(3) -0.015(2) -0.011(2) -0.013(2)
C55 0.0342(18) 0.038(2) 0.035(2) 0.0003(17) -0.0032(16) -0.0140(17)
C56 0.0285(16) 0.034(2) 0.0328(19) 0.0025(16) -0.0083(14) -0.0051(16)
C57 0.043(2) 0.037(2) 0.038(2) 0.0060(18) -0.0067(17) -0.0143(19)
C58 0.045(2) 0.041(3) 0.052(3) 0.022(2) -0.012(2) -0.012(2)
C59 0.0311(17) 0.040(2) 0.0297(19) -0.0044(17) -0.0065(15) -0.0036(17)
C60 0.0329(18) 0.042(2) 0.045(2) -0.0022(19) -0.0128(17) -0.0072(18)
C61 0.039(2) 0.064(3) 0.052(3) 0.015(2) 0.001(2) -0.017(2)
C62 0.044(2) 0.046(3) 0.043(2) 0.018(2) -0.0153(19) -0.006(2)
C63 0.045(2) 0.035(2) 0.051(3) 0.008(2) -0.0095(19) -0.013(2)
C64 0.053(2) 0.068(3) 0.033(2) 0.002(2) -0.0109(19) -0.017(2)
C65 0.043(2) 0.042(3) 0.046(2) -0.010(2) -0.0092(19) -0.009(2)
C89 0.061(3) 0.074(4) 0.044(3) 0.007(3) 0.014(2) -0.015(3)
Br3 0.0740(3) 0.0757(4) 0.0602(3) 0.0160(3) -0.0164(3) -0.0488(3)
O10 0.0328(14) 0.058(2) 0.0491(18) 0.0143(16) -0.0158(13) -0.0129(14)
O11 0.0304(12) 0.0382(16) 0.0302(13) 0.0055(12) -0.0050(10) -0.0069(12)
O12 0.0475(17) 0.062(2) 0.073(2) -0.0144(19) -0.0202(16) -0.0225(17)
C67 0.0356(18) 0.040(2) 0.0293(19) -0.0009(17) -0.0082(15) -0.0102(17)
C68 0.046(2) 0.047(3) 0.034(2) -0.0087(19) -0.0063(17) -0.024(2)
C70 0.0315(18) 0.041(2) 0.0246(18) -0.0035(17) -0.0048(14) -0.0085(17)
C71 0.0352(18) 0.032(2) 0.0302(19) -0.0025(16) -0.0077(15) -0.0098(17)
C72 0.0354(19) 0.047(3) 0.036(2) -0.0067(19) -0.0080(16) -0.0118(19)
C73 0.035(2) 0.063(3) 0.055(3) -0.012(2) -0.0095(19) -0.009(2)
C74 0.0327(17) 0.031(2) 0.0323(19) 0.0017(16) -0.0078(15) -0.0130(16)
C75 0.0333(17) 0.040(2) 0.0216(17) 0.0004(16) -0.0060(14) -0.0067(17)
C76 0.0368(19) 0.043(2) 0.039(2) -0.0004(19) -0.0095(17) -0.0071(18)
C77 0.051(2) 0.033(2) 0.049(2) 0.002(2) -0.015(2) -0.004(2)
C78 0.051(2) 0.046(3) 0.037(2) 0.013(2) -0.0055(19) -0.016(2)
C79 0.056(2) 0.033(2) 0.040(2) 0.0057(18) -0.0155(19) -0.010(2)
C80 0.044(2) 0.046(3) 0.040(2) -0.009(2) -0.0059(18) -0.004(2)
C81 0.0396(19) 0.039(2) 0.0281(18) -0.0027(17) -0.0071(15) -0.0143(18)
C82 0.054(3) 0.039(2) 0.045(2) 0.014(2) -0.017(2) -0.009(2)
C83 0.037(2) 0.043(2) 0.047(2) -0.0029(19) -0.0110(18) -0.0179(19)
C84 0.084(4) 0.069(4) 0.043(3) 0.000(2) -0.037(3) -0.011(3)
C85 0.058(3) 0.057(3) 0.046(2) 0.007(2) -0.029(2) -0.013(2)
C86 0.054(2) 0.057(3) 0.027(2) 0.0025(19) -0.0077(18) -0.012(2)
Br4 0.0881(4) 0.0686(4) 0.0500(3) -0.0013(3) -0.0332(3) 0.0217(3)
O7 0.0385(15) 0.067(2) 0.0466(18) -0.0110(16) -0.0160(13) -0.0123(16)
O8 0.0265(12) 0.0307(15) 0.0378(14) 0.0017(12) -0.0063(11) -0.0063(11)
O9 0.0316(14) 0.0419(18) 0.0553(19) 0.0019(14) -0.0085(13) -0.0123(13)
C4 0.0346(18) 0.032(2) 0.0292(19) -0.0006(16) -0.0051(15) -0.0026(17)
C5 0.036(2) 0.044(3) 0.038(2) -0.006(2) -0.0075(18) -0.0003(19)
C6 0.0306(17) 0.039(2) 0.0276(18) -0.0027(17) -0.0073(15) -0.0041(17)
C7 0.037(2) 0.029(2) 0.035(2) -0.0064(17) -0.0041(16) -0.0085(17)
C13 0.0361(19) 0.048(3) 0.058(3) 0.011(2) -0.0131(19) -0.024(2)
C17 0.0388(19) 0.026(2) 0.032(2) -0.0056(16) -0.0004(16) -0.0052(17)
C19 0.0290(16) 0.032(2) 0.0273(18) 0.0009(15) -0.0076(14) -0.0062(15)
C20 0.047(2) 0.039(2) 0.038(2) 0.0004(19) 0.0014(19) -0.009(2)
C21 0.054(2) 0.040(3) 0.033(2) -0.0047(19) -0.0142(19) 0.008(2)
C23 0.0344(17) 0.032(2) 0.0260(17) 0.0016(15) -0.0053(14) -0.0070(16)
C24 0.0315(17) 0.036(2) 0.041(2) -0.0011(18) -0.0088(16) -0.0065(17)
C26 0.0364(19) 0.031(2) 0.041(2) -0.0062(17) -0.0088(16) -0.0061(17)
C29 0.0305(18) 0.060(3) 0.038(2) -0.005(2) 0.0003(17) -0.016(2)
C31 0.057(3) 0.042(3) 0.053(3) -0.002(2) -0.016(2) -0.022(2)
C32 0.0369(19) 0.043(2) 0.0309(19) -0.0013(18) -0.0015(16) -0.0120(18)
C33 0.0354(19) 0.040(2) 0.042(2) 0.0130(19) -0.0011(17) -0.0099(18)
C34 0.0329(18) 0.030(2) 0.037(2) 0.0069(17) -0.0092(16) -0.0038(16)
C40 0.069(3) 0.030(2) 0.033(2) 0.0052(18) -0.010(2) -0.006(2)
C42 0.0316(17) 0.055(3) 0.0296(19) 0.0107(19) -0.0022(15) -0.0083(19)

loop_
_atom_type_symbol
_atom_type_description
_atom_type_scat_dispersion_real
_atom_type_scat_dispersion_imag
_atom_type_scat_source
C C 0.0033 0.0016 'International Tables Vol C Tables 4.2.6.8 and 6.1.1.4'
H H 0.0000 0.0000 'International Tables Vol C Tables 4.2.6.8 and 6.1.1.4'
O O 0.0106 0.0060 'International Tables Vol C Tables 4.2.6.8 and 6.1.1.4'
Br Br -0.2901 2.4595 'International Tables Vol C Tables 4.2.6.8 and 6.1.1.4'

loop_
_geom_angle_atom_site_label_1
_geom_angle_atom_site_label_2
_geom_angle_atom_site_label_3
_geom_angle
C15 O2 C30 117.2(3)
C18 C8 C27 118.7(4)
C18 C8 H8 120.6
C27 C8 H8 120.6
C27 C10 C11 119.7(3)
C27 C10 H10 120.1
C11 C10 H10 120.1
C10 C11 C22 119.7(4)
C10 C11 H11 120.2
C22 C11 H11 120.2
C35 C12 C30 116.2(3)
C35 C12 C37 111.3(3)
C30 C12 C37 108.4(3)
C35 C12 C25 105.2(3)
C30 C12 C25 123.5(3)
C37 C12 C25 88.9(3)
O3 C15 O2 123.8(4)
O3 C15 C22 124.6(4)
O2 C15 C22 111.5(3)
C8 C18 C22 120.5(3)
C8 C18 H18 119.7
C22 C18 H18 119.7
C18 C22 C11 119.7(4)
C18 C22 C15 119.5(3)
C11 C22 C15 120.7(4)
C38 C25 C43 115.9(3)
C38 C25 C12 105.9(3)
C43 C25 C12 90.8(3)
C38 C25 H25 113.9
C43 C25 H25 113.9
C12 C25 H25 113.9
C10 C27 C8 121.6(4)
C10 C27 Br1 118.4(3)
C8 C27 Br1 120.0(3)
C41 C28 C43 104.9(4)
C41 C28 H28A 110.8
C43 C28 H28A 110.8
C41 C28 H28B 110.8
C43 C28 H28B 110.8
H28A C28 H28B 108.9
O2 C30 C12 112.8(3)
O2 C30 C39 108.0(3)
C12 C30 C39 105.4(3)
O2 C30 H30 110.2
C12 C30 H30 110.2
C39 C30 H30 110.2
O1 C35 C36 125.6(3)
O1 C35 C12 124.4(3)
C36 C35 C12 109.9(3)
C35 C36 C38 104.2(3)
C35 C36 H36A 110.9
C38 C36 H36A 110.9
C35 C36 H36B 110.9
C38 C36 H36B 110.9
H36A C36 H36B 108.9
C44 C37 C12 103.6(3)
C44 C37 C43 107.0(3)
C12 C37 C43 90.7(3)
C44 C37 H37 117.3
C12 C37 H37 117.3
C43 C37 H37 117.3
C36 C38 C25 106.3(3)
C36 C38 H38A 110.5
C25 C38 H38A 110.5
C36 C38 H38B 110.5
C25 C38 H38B 110.5
H38A C38 H38B 108.7
C30 C39 C44 106.1(3)
C30 C39 H39A 110.5
C44 C39 H39A 110.5
C30 C39 H39B 110.5
C44 C39 H39B 110.5
H39A C39 H39B 108.7
C28 C41 C44 105.1(3)
C28 C41 H41A 110.7
C44 C41 H41A 110.7
C28 C41 H41B 110.7
C44 C41 H41B 110.7
H41A C41 H41B 108.8
C28 C43 C25 114.8(3)
C28 C43 C37 104.7(3)
C25 C43 C37 89.6(3)
C28 C43 H43 114.9
C25 C43 H43 114.9
C37 C43 H43 114.9
C37 C44 C39 103.2(3)
C37 C44 C41 104.9(4)
C39 C44 C41 113.8(4)
C37 C44 H44 111.5
C39 C44 H44 111.5
C41 C44 H44 111.5
C48 O6 C53 116.4(3)
O4 C48 O6 123.4(4)
O4 C48 C50 124.4(4)
O6 C48 C50 112.2(3)
C50 C49 C52 120.2(4)
C50 C49 H49 119.9
C52 C49 H49 119.9
C55 C50 C49 119.7(4)
C55 C50 C48 118.5(3)
C49 C50 C48 121.7(4)
C52 C51 C57 122.9(4)
C52 C51 Br2 118.7(3)
C57 C51 Br2 118.4(3)
C51 C52 C49 118.3(4)
C51 C52 H52 120.9
C49 C52 H52 120.9
O6 C53 C63 108.4(3)
O6 C53 C56 112.0(3)
C63 C53 C56 104.9(3)
O6 C53 H53 110.5
C63 C53 H53 110.5
C56 C53 H53 110.5
C60 C54 C65 104.8(3)
C60 C54 H54A 110.8
C65 C54 H54A 110.8
C60 C54 H54B 110.8
C65 C54 H54B 110.8
H54A C54 H54B 108.9
C57 C55 C50 120.6(4)
C57 C55 H55 119.7
C50 C55 H55 119.7
C60 C56 C53 115.7(3)
C60 C56 C62 113.2(3)
C53 C56 C62 108.0(3)
C60 C56 C59 105.4(3)
C53 C56 C59 123.0(3)
C62 C56 C59 88.7(3)
C55 C57 C51 118.4(4)
C55 C57 H57 120.8
C51 C57 H57 120.8
C63 C58 C61 114.3(4)
C63 C58 C62 104.4(3)
C61 C58 C62 104.0(4)
C63 C58 H58 111.2
C61 C58 H58 111.2
C62 C58 H58 111.2
C65 C59 C64 117.0(3)
C65 C59 C56 106.9(3)
C64 C59 C56 90.6(3)
C65 C59 H59 113.4
C64 C59 H59 113.4
C56 C59 H59 113.4
O5 C60 C54 126.1(4)
O5 C60 C56 125.0(4)
C54 C60 C56 108.9(3)
C89 C61 C58 106.1(4)
C89 C61 H61A 110.5
C58 C61 H61A 110.5
C89 C61 H61B 110.5
C58 C61 H61B 110.5
H61A C61 H61B 108.7
C58 C62 C64 107.7(4)
C58 C62 C56 103.9(3)
C64 C62 C56 90.8(3)
C58 C62 H62 117.0
C64 C62 H62 117.0
C56 C62 H62 117.0
C58 C63 C53 106.7(4)
C58 C63 H63A 110.4
C53 C63 H63A 110.4
C58 C63 H63B 110.4
C53 C63 H63B 110.4
H63A C63 H63B 108.6
C89 C64 C59 115.0(4)
C89 C64 C62 105.1(4)
C59 C64 C62 89.7(3)
C89 C64 H64 114.7
C59 C64 H64 114.7
C62 C64 H64 114.7
C59 C65 C54 105.5(4)
C59 C65 H65A 110.6
C54 C65 H65A 110.6
C59 C65 H65B 110.6
C54 C65 H65B 110.6
H65A C65 H65B 108.8
C61 C89 C64 103.7(4)
C61 C89 H89A 111.0
C64 C89 H89A 111.0
C61 C89 H89B 111.0
C64 C89 H89B 111.0
H89A C89 H89B 109.0
C70 O11 C71 115.9(3)
C72 C67 C75 120.2(4)
C72 C67 H67 119.9
C75 C67 H67 119.9
C72 C68 C79 122.3(4)
C72 C68 Br3 119.1(3)
C79 C68 Br3 118.6(4)
O10 C70 O11 123.8(4)
O10 C70 C75 124.0(4)
O11 C70 C75 112.1(3)
O11 C71 C74 111.5(3)
O11 C71 C77 108.3(3)
C74 C71 C77 106.1(3)
O11 C71 H71 110.3
C74 C71 H71 110.3
C77 C71 H71 110.3
C68 C72 C67 118.6(4)
C68 C72 H72 120.7
C67 C72 H72 120.7
C83 C73 C80 105.4(3)
C83 C73 H73A 110.7
C80 C73 H73A 110.7
C83 C73 H73B 110.7
C80 C73 H73B 110.7
H73A C73 H73B 108.8
C83 C74 C71 115.3(3)
C83 C74 C81 106.2(3)
C71 C74 C81 123.1(3)
C83 C74 C78 113.4(3)
C71 C74 C78 107.4(3)
C81 C74 C78 88.6(3)
C76 C75 C67 119.7(4)
C76 C75 C70 118.9(3)
C67 C75 C70 121.4(4)
C75 C76 C79 121.0(4)
C75 C76 H76 119.5
C79 C76 H76 119.5
C82 C77 C71 106.0(3)
C82 C77 H77A 110.5
C71 C77 H77A 110.5
C82 C77 H77B 110.5
C71 C77 H77B 110.5
H77A C77 H77B 108.7
C86 C78 C74 90.6(3)
C86 C78 C82 106.9(4)
C74 C78 C82 103.8(3)
C86 C78 H78 117.2
C74 C78 H78 117.2
C82 C78 H78 117.2
C76 C79 C68 118.3(4)
C76 C79 H79 120.8
C68 C79 H79 120.8
C73 C80 C81 105.7(4)
C73 C80 H80A 110.6
C81 C80 H80A 110.6
C73 C80 H80B 110.6
C81 C80 H80B 110.6
H80A C80 H80B 108.7
C80 C81 C86 116.6(4)
C80 C81 C74 106.2(3)
C86 C81 C74 90.4(3)
C80 C81 H81 113.7
C86 C81 H81 113.7
C74 C81 H81 113.7
C77 C82 C85 115.3(4)
C77 C82 C78 104.4(3)
C85 C82 C78 104.5(4)
C77 C82 H82 110.7
C85 C82 H82 110.7
C78 C82 H82 110.7
O12 C83 C73 126.5(4)
O12 C83 C74 125.8(4)
C73 C83 C74 107.7(3)
C85 C84 C86 103.4(4)
C85 C84 H84A 111.1
C86 C84 H84A 111.1
C85 C84 H84B 111.1
C86 C84 H84B 111.1
H84A C84 H84B 109.1
C84 C85 C82 106.9(4)
C84 C85 H85A 110.3
C82 C85 H85A 110.3
C84 C85 H85B 110.3
C82 C85 H85B 110.3
H85A C85 H85B 108.6
C84 C86 C78 106.1(4)
C84 C86 C81 114.7(4)
C78 C86 C81 90.1(3)
C84 C86 H86 114.4
C78 C86 H86 114.4
C81 C86 H86 114.4
C7 O8 C6 115.8(3)
C5 C4 C17 119.8(4)
C5 C4 H4 120.1
C17 C4 H4 120.1
C4 C5 C21 119.3(4)
C4 C5 H5 120.3
C21 C5 H5 120.3
O8 C6 C19 111.7(3)
O8 C6 C42 107.2(3)
C19 C6 C42 105.7(3)
O8 C6 H6 110.7
C19 C6 H6 110.7
C42 C6 H6 110.7
O9 C7 O8 124.1(4)
O9 C7 C17 124.4(4)
O8 C7 C17 111.4(3)
C31 C13 C33 105.4(3)
C31 C13 H13A 110.7
C33 C13 H13A 110.7
C31 C13 H13B 110.7
C33 C13 H13B 110.7
H13A C13 H13B 108.8
C20 C17 C4 120.1(4)
C20 C17 C7 118.8(4)
C4 C17 C7 121.1(4)
C24 C19 C6 116.1(3)
C24 C19 C23 106.1(3)
C6 C19 C23 122.8(3)
C24 C19 C34 112.2(3)
C6 C19 C34 107.6(3)
C23 C19 C34 88.7(3)
C40 C20 C17 120.1(4)
C40 C20 H20 119.9
C17 C20 H20 119.9
C5 C21 C40 121.6(4)
C5 C21 Br4 120.2(4)
C40 C21 Br4 118.2(3)
C32 C23 C26 115.9(3)
C32 C23 C19 106.6(3)
C26 C23 C19 90.9(3)
C32 C23 H23 113.7
C26 C23 H23 113.7
C19 C23 H23 113.7
O7 C24 C19 125.6(4)
O7 C24 C29 125.8(4)
C19 C24 C29 108.6(3)
C31 C26 C34 105.4(3)
C31 C26 C23 114.5(3)
C34 C26 C23 89.1(3)
C31 C26 H26 114.9
C34 C26 H26 114.9
C23 C26 H26 114.9
C24 C29 C32 105.1(3)
C24 C29 H29A 110.7
C32 C29 H29A 110.7
C24 C29 H29B 110.7
C32 C29 H29B 110.7
H29A C29 H29B 108.8
C26 C31 C13 104.2(3)
C26 C31 H31A 110.9
C13 C31 H31A 110.9
C26 C31 H31B 110.9
C13 C31 H31B 110.9
H31A C31 H31B 108.9
C29 C32 C23 104.7(3)
C29 C32 H32A 110.8
C23 C32 H32A 110.8
C29 C32 H32B 110.8
C23 C32 H32B 110.8
H32A C32 H32B 108.9
C42 C33 C13 114.2(4)
C42 C33 C34 104.7(3)
C13 C33 C34 105.0(3)
C42 C33 H33 110.9
C13 C33 H33 110.9
C34 C33 H33 110.9
C33 C34 C26 107.0(3)
C33 C34 C19 103.5(3)
C26 C34 C19 91.0(3)
C33 C34 H34 117.2
C26 C34 H34 117.2
C19 C34 H34 117.2
C20 C40 C21 118.9(4)
C20 C40 H40 120.5
C21 C40 H40 120.5
C33 C42 C6 106.4(3)
C33 C42 H42A 110.5
C6 C42 H42A 110.5
C33 C42 H42B 110.5
C6 C42 H42B 110.5
H42A C42 H42B 108.6

loop_
_geom_bond_atom_site_label_1
_geom_bond_atom_site_label_2
_geom_bond_distance
Br1 C27 1.896(4)
O1 C35 1.210(4)
O2 C15 1.335(5)
O2 C30 1.453(5)
O3 C15 1.194(4)
C8 C18 1.380(6)
C8 C27 1.387(6)
C8 H8 0.9500
C10 C27 1.368(6)
C10 C11 1.384(6)
C10 H10 0.9500
C11 C22 1.394(5)
C11 H11 0.9500
C12 C35 1.505(5)
C12 C30 1.517(5)
C12 C37 1.557(5)
C12 C25 1.566(5)
C15 C22 1.494(6)
C18 C22 1.388(6)
C18 H18 0.9500
C25 C38 1.530(5)
C25 C43 1.546(6)
C25 H25 1.0000
C28 C41 1.496(7)
C28 C43 1.532(5)
C28 H28A 0.9900
C28 H28B 0.9900
C30 C39 1.522(6)
C30 H30 1.0000
C35 C36 1.502(5)
C36 C38 1.527(6)
C36 H36A 0.9900
C36 H36B 0.9900
C37 C44 1.536(5)
C37 C43 1.558(6)
C37 H37 1.0000
C38 H38A 0.9900
C38 H38B 0.9900
C39 C44 1.542(7)
C39 H39A 0.9900
C39 H39B 0.9900
C41 C44 1.552(6)
C41 H41A 0.9900
C41 H41B 0.9900
C43 H43 1.0000
C44 H44 1.0000
Br2 C51 1.901(4)
O4 C48 1.209(4)
O5 C60 1.207(5)
O6 C48 1.334(5)
O6 C53 1.450(5)
C48 C50 1.486(6)
C49 C50 1.391(5)
C49 C52 1.401(6)
C49 H49 0.9500
C50 C55 1.390(6)
C51 C52 1.368(6)
C51 C57 1.385(6)
C52 H52 0.9500
C53 C63 1.536(6)
C53 C56 1.536(5)
C53 H53 1.0000
C54 C60 1.504(6)
C54 C65 1.534(6)
C54 H54A 0.9900
C54 H54B 0.9900
C55 C57 1.384(6)
C55 H55 0.9500
C56 C60 1.511(5)
C56 C62 1.549(6)
C56 C59 1.557(5)
C57 H57 0.9500
C58 C63 1.509(6)
C58 C61 1.536(7)
C58 C62 1.539(6)
C58 H58 1.0000
C59 C65 1.516(6)
C59 C64 1.537(6)
C59 H59 1.0000
C61 C89 1.508(8)
C61 H61A 0.9900
C61 H61B 0.9900
C62 C64 1.541(7)
C62 H62 1.0000
C63 H63A 0.9900
C63 H63B 0.9900
C64 C89 1.528(7)
C64 H64 1.0000
C65 H65A 0.9900
C65 H65B 0.9900
C89 H89A 0.9900
C89 H89B 0.9900
Br3 C68 1.895(4)
O10 C70 1.201(4)
O11 C70 1.336(5)
O11 C71 1.462(5)
O12 C83 1.198(5)
C67 C72 1.383(6)
C67 C75 1.400(5)
C67 H67 0.9500
C68 C72 1.376(7)
C68 C79 1.388(6)
C70 C75 1.500(6)
C71 C74 1.534(5)
C71 C77 1.536(6)
C71 H71 1.0000
C72 H72 0.9500
C73 C83 1.508(6)
C73 C80 1.514(7)
C73 H73A 0.9900
C73 H73B 0.9900
C74 C83 1.513(5)
C74 C81 1.550(5)
C74 C78 1.550(6)
C75 C76 1.376(6)
C76 C79 1.379(6)
C76 H76 0.9500
C77 C82 1.515(6)
C77 H77A 0.9900
C77 H77B 0.9900
C78 C86 1.528(7)
C78 C82 1.550(6)
C78 H78 1.0000
C79 H79 0.9500
C80 C81 1.525(6)
C80 H80A 0.9900
C80 H80B 0.9900
C81 C86 1.532(6)
C81 H81 1.0000
C82 C85 1.519(7)
C82 H82 1.0000
C84 C85 1.506(7)
C84 C86 1.526(7)
C84 H84A 0.9900
C84 H84B 0.9900
C85 H85A 0.9900
C85 H85B 0.9900
C86 H86 1.0000
Br4 C21 1.894(4)
O7 C24 1.199(5)
O8 C7 1.335(5)
O8 C6 1.457(5)
O9 C7 1.207(5)
C4 C5 1.371(6)
C4 C17 1.389(5)
C4 H4 0.9500
C5 C21 1.377(7)
C5 H5 0.9500
C6 C19 1.530(5)
C6 C42 1.531(6)
C6 H6 1.0000
C7 C17 1.489(6)
C13 C31 1.525(6)
C13 C33 1.534(6)
C13 H13A 0.9900
C13 H13B 0.9900
C17 C20 1.382(6)
C19 C24 1.508(5)
C19 C23 1.554(5)
C19 C34 1.554(5)
C20 C40 1.377(6)
C20 H20 0.9500
C21 C40 1.378(7)
C23 C32 1.541(5)
C23 C26 1.550(6)
C23 H23 1.0000
C24 C29 1.514(6)
C26 C31 1.520(6)
C26 C34 1.549(5)
C26 H26 1.0000
C29 C32 1.540(6)
C29 H29A 0.9900
C29 H29B 0.9900
C31 H31A 0.9900
C31 H31B 0.9900
C32 H32A 0.9900
C32 H32B 0.9900
C33 C42 1.505(6)
C33 C34 1.544(5)
C33 H33 1.0000
C34 H34 1.0000
C40 H40 0.9500
C42 H42A 0.9900
C42 H42B 0.9900

loop_
_geom_torsion_atom_site_label_1
_geom_torsion_atom_site_label_2
_geom_torsion_atom_site_label_3
_geom_torsion_atom_site_label_4
_geom_torsion
C27 C10 C11 C22 -1.4(6)
C30 O2 C15 O3 3.4(6)
C30 O2 C15 C22 -177.9(3)
C27 C8 C18 C22 -0.4(6)
C8 C18 C22 C11 1.3(5)
C8 C18 C22 C15 -177.5(4)
C10 C11 C22 C18 -0.4(5)
C10 C11 C22 C15 178.4(3)
O3 C15 C22 C18 -4.4(6)
O2 C15 C22 C18 176.8(3)
O3 C15 C22 C11 176.8(4)
O2 C15 C22 C11 -2.0(5)
C35 C12 C25 C38 -7.7(4)
C30 C12 C25 C38 129.1(4)
C37 C12 C25 C38 -119.4(3)
C35 C12 C25 C43 109.6(3)
C30 C12 C25 C43 -113.6(4)
C37 C12 C25 C43 -2.2(3)
C11 C10 C27 C8 2.4(6)
C11 C10 C27 Br1 -176.7(3)
C18 C8 C27 C10 -1.5(6)
C18 C8 C27 Br1 177.6(3)
C15 O2 C30 C12 -67.5(4)
C15 O2 C30 C39 176.5(3)
C35 C12 C30 O2 118.8(4)
C37 C12 C30 O2 -115.1(3)
C25 C12 C30 O2 -13.8(5)
C35 C12 C30 C39 -123.6(4)
C37 C12 C30 C39 2.5(4)
C25 C12 C30 C39 103.8(4)
C30 C12 C35 O1 31.2(6)
C37 C12 C35 O1 -93.4(5)
C25 C12 C35 O1 171.7(4)
C30 C12 C35 C36 -151.5(4)
C37 C12 C35 C36 83.9(4)
C25 C12 C35 C36 -11.0(4)
O1 C35 C36 C38 -157.5(4)
C12 C35 C36 C38 25.2(5)
C35 C12 C37 C44 148.6(3)
C30 C12 C37 C44 19.7(4)
C25 C12 C37 C44 -105.5(3)
C35 C12 C37 C43 -103.8(3)
C30 C12 C37 C43 127.3(3)
C25 C12 C37 C43 2.2(3)
C35 C36 C38 C25 -29.5(5)
C43 C25 C38 C36 -75.8(4)
C12 C25 C38 C36 23.1(5)
O2 C30 C39 C44 96.9(4)
C12 C30 C39 C44 -23.9(4)
C43 C28 C41 C44 -37.7(5)
C41 C28 C43 C25 -65.0(5)
C41 C28 C43 C37 31.5(5)
C38 C25 C43 C28 -143.6(4)
C12 C25 C43 C28 108.2(4)
C38 C25 C43 C37 110.3(3)
C12 C25 C43 C37 2.2(3)
C44 C37 C43 C28 -13.3(4)
C12 C37 C43 C28 -117.7(3)
C44 C37 C43 C25 102.2(3)
C12 C37 C43 C25 -2.2(3)
C12 C37 C44 C39 -33.6(4)
C43 C37 C44 C39 -128.5(4)
C12 C37 C44 C41 85.8(4)
C43 C37 C44 C41 -9.1(4)
C30 C39 C44 C37 36.3(4)
C30 C39 C44 C41 -76.7(4)
C28 C41 C44 C37 28.9(5)
C28 C41 C44 C39 141.0(4)
C53 O6 C48 O4 5.8(5)
C53 O6 C48 C50 -174.2(3)
C52 C49 C50 C55 -0.5(5)
C52 C49 C50 C48 177.2(3)
O4 C48 C50 C55 -0.6(6)
O6 C48 C50 C55 179.4(3)
O4 C48 C50 C49 -178.4(4)
O6 C48 C50 C49 1.7(5)
C57 C51 C52 C49 1.0(6)
Br2 C51 C52 C49 -178.5(3)
C50 C49 C52 C51 -0.2(6)
C48 O6 C53 C63 176.5(3)
C48 O6 C53 C56 -68.2(4)
C49 C50 C55 C57 0.4(6)
C48 C50 C55 C57 -177.4(3)
O6 C53 C56 C60 115.9(4)
C63 C53 C56 C60 -126.7(4)
O6 C53 C56 C62 -116.1(3)
C63 C53 C56 C62 1.3(4)
O6 C53 C56 C59 -15.6(5)
C63 C53 C56 C59 101.8(4)
C50 C55 C57 C51 0.4(6)
C52 C51 C57 C55 -1.2(6)
Br2 C51 C57 C55 178.4(3)
C60 C56 C59 C65 -8.2(4)
C53 C56 C59 C65 127.4(4)
C62 C56 C59 C65 -121.9(3)
C60 C56 C59 C64 110.3(3)
C53 C56 C59 C64 -114.1(4)
C62 C56 C59 C64 -3.4(3)
C65 C54 C60 O5 -156.0(5)
C65 C54 C60 C56 25.3(5)
C53 C56 C60 O5 31.1(6)
C62 C56 C60 O5 -94.2(5)
C59 C56 C60 O5 170.5(4)
C53 C56 C60 C54 -150.1(4)
C62 C56 C60 C54 84.5(5)
C59 C56 C60 C54 -10.8(5)
C63 C58 C61 C89 141.4(4)
C62 C58 C61 C89 28.2(5)
C63 C58 C62 C64 -128.2(4)
C61 C58 C62 C64 -8.1(4)
C63 C58 C62 C56 -32.9(4)
C61 C58 C62 C56 87.3(4)
C60 C56 C62 C58 148.8(4)
C53 C56 C62 C58 19.4(4)
C59 C56 C62 C58 -105.0(3)
C60 C56 C62 C64 -102.8(4)
C53 C56 C62 C64 127.8(3)
C59 C56 C62 C64 3.4(3)
C61 C58 C63 C53 -78.2(5)
C62 C58 C63 C53 34.7(4)
O6 C53 C63 C58 97.6(4)
C56 C53 C63 C58 -22.2(4)
C65 C59 C64 C89 -140.7(4)
C56 C59 C64 C89 110.0(4)
C65 C59 C64 C62 112.7(4)
C56 C59 C64 C62 3.4(3)
C58 C62 C64 C89 -14.5(5)
C56 C62 C64 C89 -119.4(4)
C58 C62 C64 C59 101.4(3)
C56 C62 C64 C59 -3.4(3)
C64 C59 C65 C54 -76.1(5)
C56 C59 C65 C54 23.5(4)
C60 C54 C65 C59 -29.9(5)
C58 C61 C89 C64 -37.6(5)
C59 C64 C89 C61 -65.2(6)
C62 C64 C89 C61 31.7(5)
C71 O11 C70 O10 3.8(5)
C71 O11 C70 C75 -176.3(3)
C70 O11 C71 C74 -66.8(4)
C70 O11 C71 C77 176.8(3)
C79 C68 C72 C67 1.7(6)
Br3 C68 C72 C67 -176.3(3)
C75 C67 C72 C68 -0.7(6)
O11 C71 C74 C83 115.1(4)
C77 C71 C74 C83 -127.1(4)
O11 C71 C74 C81 -17.4(5)
C77 C71 C74 C81 100.3(4)
O11 C71 C74 C78 -117.4(3)
C77 C71 C74 C78 0.3(4)
C72 C67 C75 C76 -1.0(6)
C72 C67 C75 C70 176.8(3)
O10 C70 C75 C76 -0.6(6)
O11 C70 C75 C76 179.5(3)
O10 C70 C75 C67 -178.5(4)
O11 C70 C75 C67 1.6(5)
C67 C75 C76 C79 1.8(6)
C70 C75 C76 C79 -176.1(4)
O11 C71 C77 C82 98.3(4)
C74 C71 C77 C82 -21.5(4)
C83 C74 C78 C86 -103.6(4)
C71 C74 C78 C86 127.9(3)
C81 C74 C78 C86 3.5(3)
C83 C74 C78 C82 148.8(4)
C71 C74 C78 C82 20.3(4)
C81 C74 C78 C82 -104.1(4)
C75 C76 C79 C68 -0.8(6)
C72 C68 C79 C76 -1.0(6)
Br3 C68 C79 C76 177.0(3)
C83 C73 C80 C81 -30.4(5)
C73 C80 C81 C86 -75.6(4)
C73 C80 C81 C74 23.3(4)
C83 C74 C81 C80 -7.4(4)
C71 C74 C81 C80 128.7(4)
C78 C74 C81 C80 -121.4(3)
C83 C74 C81 C86 110.5(3)
C71 C74 C81 C86 -113.4(4)
C78 C74 C81 C86 -3.5(3)
C71 C77 C82 C85 -79.6(4)
C71 C77 C82 C78 34.4(4)
C86 C78 C82 C77 -128.5(4)
C74 C78 C82 C77 -33.5(4)
C86 C78 C82 C85 -7.0(4)
C74 C78 C82 C85 88.0(4)
C80 C73 C83 O12 -155.6(5)
C80 C73 C83 C74 26.0(5)
C71 C74 C83 O12 30.2(6)
C81 C74 C83 O12 170.2(4)
C78 C74 C83 O12 -94.1(5)
C71 C74 C83 C73 -151.4(4)
C81 C74 C83 C73 -11.4(5)
C78 C74 C83 C73 84.3(5)
C86 C84 C85 C82 -35.8(5)
C77 C82 C85 C84 140.6(4)
C78 C82 C85 C84 26.6(5)
C85 C84 C86 C78 30.7(5)
C85 C84 C86 C81 -67.0(6)
C74 C78 C86 C84 -119.4(4)
C82 C78 C86 C84 -14.7(5)
C74 C78 C86 C81 -3.5(3)
C82 C78 C86 C81 101.1(4)
C80 C81 C86 C84 -140.3(4)
C74 C81 C86 C84 111.4(4)
C80 C81 C86 C78 111.9(4)
C74 C81 C86 C78 3.5(3)
C17 C4 C5 C21 -1.1(6)
C7 O8 C6 C19 -66.6(4)
C7 O8 C6 C42 178.0(3)
C6 O8 C7 O9 0.4(5)
C6 O8 C7 C17 177.5(3)
C5 C4 C17 C20 1.0(6)
C5 C4 C17 C7 -178.7(3)
O9 C7 C17 C20 4.1(6)
O8 C7 C17 C20 -173.0(3)
O9 C7 C17 C4 -176.2(4)
O8 C7 C17 C4 6.7(5)
O8 C6 C19 C24 117.6(4)
C42 C6 C19 C24 -126.1(4)
O8 C6 C19 C23 -15.6(5)
C42 C6 C19 C23 100.7(4)
O8 C6 C19 C34 -115.8(3)
C42 C6 C19 C34 0.5(4)
C4 C17 C20 C40 -0.2(6)
C7 C17 C20 C40 179.6(4)
C4 C5 C21 C40 0.4(6)
C4 C5 C21 Br4 -178.0(3)
C24 C19 C23 C32 -8.3(4)
C6 C19 C23 C32 128.8(4)
C34 C19 C23 C32 -121.0(3)
C24 C19 C23 C26 109.1(3)
C6 C19 C23 C26 -113.8(4)
C34 C19 C23 C26 -3.6(3)
C6 C19 C24 O7 31.6(6)
C23 C19 C24 O7 172.0(4)
C34 C19 C24 O7 -92.7(5)
C6 C19 C24 C29 -151.2(4)
C23 C19 C24 C29 -10.8(4)
C34 C19 C24 C29 84.5(4)
C32 C23 C26 C31 -140.7(4)
C19 C23 C26 C31 110.3(3)
C32 C23 C26 C34 112.7(3)
C19 C23 C26 C34 3.6(3)
O7 C24 C29 C32 -157.1(5)
C19 C24 C29 C32 25.8(5)
C34 C26 C31 C13 31.4(4)
C23 C26 C31 C13 -64.9(5)
C33 C13 C31 C26 -36.8(5)
C24 C29 C32 C23 -30.2(5)
C26 C23 C32 C29 -75.7(4)
C19 C23 C32 C29 23.7(4)
C31 C13 C33 C42 141.5(4)
C31 C13 C33 C34 27.4(5)
C42 C33 C34 C26 -128.5(3)
C13 C33 C34 C26 -7.9(4)
C42 C33 C34 C19 -33.3(4)
C13 C33 C34 C19 87.3(4)
C31 C26 C34 C33 -14.5(4)
C23 C26 C34 C33 100.7(3)
C31 C26 C34 C19 -118.9(3)
C23 C26 C34 C19 -3.6(3)
C24 C19 C34 C33 148.9(3)
C6 C19 C34 C33 20.0(4)
C23 C19 C34 C33 -104.1(3)
C24 C19 C34 C26 -103.3(3)
C6 C19 C34 C26 127.8(3)
C23 C19 C34 C26 3.6(3)
C17 C20 C40 C21 -0.5(6)
C5 C21 C40 C20 0.4(6)
Br4 C21 C40 C20 178.8(3)
C13 C33 C42 C6 -79.7(4)
C34 C33 C42 C6 34.5(4)
O8 C6 C42 C33 97.7(4)
C19 C6 C42 C33 -21.7(4)
